data_4078145
loop_
_publ_author_name
'Carmona, Daniel'
'Lahoz, Fernando J.'
'Garc\'ia-Ordu\~na, Pilar'
'Oro, Luis A.'
'Lamata, M. Pilar'
'Viguri, Fernando'

_publ_section_title
;
 Half-Sandwich Complexes of Osmium(II) withl-\a-Amino Carboxylate Ligands
 as Asymmetric Transfer Hydrogenation Catalysts. On the Origin of the
 Enantioselectivity
;
_journal_issue 8
_journal_name_full Organometallics
_journal_page_first 3333
_journal_paper_doi 10.1021/om3001394
_journal_volume 31
_journal_year 2012
_chemical_absolute_configuration rmad
_chemical_formula_moiety '(C48 H72 N3 O6 Os3 3+), 3 (B F4 1-), C4 H10 O'
_chemical_formula_sum 'C52 H82 B3 F12 N3 O7 Os3'
_chemical_formula_weight 1692.24
_chemical_name_systematic ?
_space_group_IT_number 96
_symmetry_cell_setting tetragonal
_symmetry_space_group_name_Hall 'P 4nw 2abw'
_symmetry_space_group_name_H-M 'P 43 21 2'
_atom_sites_solution_hydrogens geom
_atom_sites_solution_primary direct
_atom_sites_solution_secondary difmap
_audit_creation_method SHELXL-97
_cell_angle_alpha 90.00
_cell_angle_beta 90.00
_cell_angle_gamma 90.00
_cell_formula_units_Z 8
_cell_length_a 15.430(2)
_cell_length_b 15.430(2)
_cell_length_c 58.650(12)
_cell_measurement_reflns_used 4923
_cell_measurement_temperature 173(2)
_cell_measurement_theta_max 16.963
_cell_measurement_theta_min 2.138
_cell_volume 13964(4)
_computing_cell_refinement 'SAINT+ v. 6.01 (Bruker AXS, 2000)'
_computing_data_collection 'SMART v. 5.611 (Bruker AXS, 2000)'
_computing_data_reduction 'SAINT+ v. 6.01 (Bruker AXS, 2000)'
_computing_molecular_graphics 'XP program, SHELXTL v6.10,Bruker2000'
_computing_publication_material 'XCIF program, SHELXTLv6.10,BrukerAXS'
_computing_structure_refinement 'SHELXL-97 (Sheldrick, 1997)'
_computing_structure_solution 'SHELXS-97 (Sheldrick, 1990)'
_diffrn_ambient_temperature 173(2)
_diffrn_detector_area_resol_mean 8.26
_diffrn_measured_fraction_theta_full 0.997
_diffrn_measured_fraction_theta_max 0.997
_diffrn_measurement_device_type 'Bruker SMART APEX CCD system'
_diffrn_measurement_method '\w rotations with narrow frames'
_diffrn_radiation_monochromator graphite
_diffrn_radiation_source 'fine-focus sealed tube'
_diffrn_radiation_type MoK\a
_diffrn_radiation_wavelength 0.71073
_diffrn_reflns_av_R_equivalents 0.1420
_diffrn_reflns_av_sigmaI/netI 0.1827
_diffrn_reflns_limit_h_max 18
_diffrn_reflns_limit_h_min -15
_diffrn_reflns_limit_k_max 16
_diffrn_reflns_limit_k_min -18
_diffrn_reflns_limit_l_max 68
_diffrn_reflns_limit_l_min -69
_diffrn_reflns_number 76838
_diffrn_reflns_theta_full 25.03
_diffrn_reflns_theta_max 25.03
_diffrn_reflns_theta_min 1.90
_diffrn_standards_decay_% 'no decay'
_exptl_absorpt_coefficient_mu 5.521
_exptl_absorpt_correction_T_max 0.69509
_exptl_absorpt_correction_T_min 0.42905
_exptl_absorpt_correction_type multi-scan
_exptl_absorpt_process_details
; 
 SADABS: Area-Detector Absorption Correction. (1996)  Bruker-AXS 
 within SAINT+ package, v. 6.01.   
;
_exptl_crystal_colour yellow
_exptl_crystal_density_diffrn 1.610
_exptl_crystal_density_method 'not measured'
_exptl_crystal_description plate
_exptl_crystal_F_000 6576
_exptl_crystal_size_max 0.163
_exptl_crystal_size_mid 0.140
_exptl_crystal_size_min 0.045
_refine_diff_density_max 1.562
_refine_diff_density_min -0.880
_refine_diff_density_rms 0.168
_refine_ls_abs_structure_details 'Flack H D (1983), Acta Cryst. A39, 876-881'
_refine_ls_abs_structure_Flack 0.004(15)
_refine_ls_extinction_method none
_refine_ls_goodness_of_fit_ref 0.893
_refine_ls_hydrogen_treatment constr
_refine_ls_matrix_type full
_refine_ls_number_parameters 703
_refine_ls_number_reflns 12304
_refine_ls_number_restraints 129
_refine_ls_restrained_S_all 0.891
_refine_ls_R_factor_all 0.1061
_refine_ls_R_factor_gt 0.0584
_refine_ls_shift/su_max 0.005
_refine_ls_shift/su_mean 0.000
_refine_ls_structure_factor_coef Fsqd
_refine_ls_weighting_details 'calc w=1/[\s^2^(Fo^2^)+(0.0354P)^2^+0.0000P] where P=(Fo^2^+2Fc^2^)/3'
_refine_ls_weighting_scheme calc
_refine_ls_wR_factor_gt 0.1121
_refine_ls_wR_factor_ref 0.1227
_reflns_number_gt 7192
_reflns_number_total 12304
_reflns_threshold_expression >2sigma(I)
_cod_data_source_file om3001394_si_001.cif
_cod_data_source_block compnd_13
_cod_original_cell_volume 13965(4)
_cod_original_sg_symbol_H-M P43212
_cod_database_code 4078145

loop_
_symmetry_equiv_pos_as_xyz
'x, y, z'
'-x, -y, z+1/2'
'-y+1/2, x+1/2, z+3/4'
'y+1/2, -x+1/2, z+1/4'
'-x+1/2, y+1/2, -z+3/4'
'x+1/2, -y+1/2, -z+1/4'
'y, x, -z'
'-y, -x, -z+1/2'

loop_
_atom_site_label
_atom_site_type_symbol
_atom_site_fract_x
_atom_site_fract_y
_atom_site_fract_z
_atom_site_U_iso_or_equiv
_atom_site_adp_type
_atom_site_occupancy
_atom_site_symmetry_multiplicity
_atom_site_calc_flag
_atom_site_refinement_flags
Os1 Os 0.50366(5) 0.01246(4) 0.105078(12) 0.03967(19) Uani 1 1 d .
Os2 Os 0.70729(5) -0.14268(5) 0.168691(13) 0.0389(2) Uani 1 1 d .
Os3 Os 0.46275(5) 0.08450(5) 0.193734(13) 0.0394(2) Uani 1 1 d .
N1 N 0.5204(8) 0.1509(7) 0.1047(2) 0.033(3) Uani 1 1 d .
H1N H 0.4653 0.1748 0.1035 0.039 Uiso 1 1 calc R
N21 N 0.8031(7) -0.0868(8) 0.1471(2) 0.037(4) Uani 1 1 d .
H21N H 0.8127 -0.1275 0.1357 0.044 Uiso 1 1 calc R
N41 N 0.5732(8) 0.1419(9) 0.2080(2) 0.044(4) Uani 1 1 d .
H41N H 0.5780 0.1162 0.2223 0.053 Uiso 1 1 calc R
O1 O 0.4814(6) 0.0498(6) 0.13919(18) 0.042(3) Uani 1 1 d .
O2 O 0.5115(7) 0.1475(7) 0.16491(19) 0.041(3) Uani 1 1 d .
O21 O 0.6349(7) -0.0862(7) 0.14242(19) 0.044(3) Uani 1 1 d .
O22 O 0.6350(7) 0.0153(7) 0.11487(18) 0.041(3) Uani 1 1 d .
O41 O 0.5649(7) -0.0054(6) 0.18651(18) 0.039(3) Uani 1 1 d .
O42 O 0.7067(7) -0.0192(7) 0.18194(18) 0.042(3) Uani 1 1 d .
C1 C 0.5328(13) -0.0720(12) 0.0769(3) 0.058(5) Uani 1 1 d U
C2 C 0.5047(12) -0.1198(10) 0.0960(3) 0.043(4) Uani 1 1 d U
H2 H 0.5407 -0.1658 0.1011 0.051 Uiso 1 1 calc R
C3 C 0.4257(12) -0.1043(11) 0.1083(3) 0.057(5) Uani 1 1 d U
H3 H 0.4097 -0.1386 0.1211 0.069 Uiso 1 1 calc R
C4 C 0.3716(11) -0.0332(11) 0.1002(3) 0.044(5) Uani 1 1 d U
C5 C 0.4002(11) 0.0125(11) 0.0813(3) 0.049(4) Uani 1 1 d U
H5 H 0.3637 0.0571 0.0756 0.059 Uiso 1 1 calc R
C6 C 0.4786(12) -0.0019(11) 0.0699(3) 0.066(6) Uani 1 1 d U
H6 H 0.4956 0.0346 0.0576 0.079 Uiso 1 1 calc R
C7 C 0.6142(13) -0.0920(13) 0.0661(3) 0.069(6) Uani 1 1 d U
H7 H 0.6504 -0.1262 0.0770 0.083 Uiso 1 1 calc R
C8 C 0.5984(16) -0.1487(17) 0.0439(4) 0.139(11) Uani 1 1 d .
H8A H 0.6523 -0.1525 0.0351 0.141(19) Uiso 1 1 calc R
H8B H 0.5533 -0.1215 0.0345 0.141(19) Uiso 1 1 calc R
H8C H 0.5797 -0.2070 0.0483 0.141(19) Uiso 1 1 calc R
C9 C 0.6667(12) -0.0148(12) 0.0579(4) 0.075(6) Uani 1 1 d U
H9A H 0.6283 0.0265 0.0502 0.141(19) Uiso 1 1 calc R
H9B H 0.7114 -0.0346 0.0473 0.141(19) Uiso 1 1 calc R
H9C H 0.6942 0.0134 0.0710 0.141(19) Uiso 1 1 calc R
C10 C 0.2904(11) -0.0123(12) 0.1153(3) 0.070(7) Uani 1 1 d U
H10A H 0.2680 0.0452 0.1114 0.141(19) Uiso 1 1 calc R
H10B H 0.3070 -0.0133 0.1315 0.141(19) Uiso 1 1 calc R
H10C H 0.2453 -0.0559 0.1126 0.141(19) Uiso 1 1 calc R
C11 C 0.5111(10) 0.1232(11) 0.1450(3) 0.039(4) Uani 1 1 d U
C12 C 0.5559(12) 0.1803(10) 0.1266(3) 0.040(5) Uani 1 1 d .
H12 H 0.6189 0.1650 0.1267 0.048 Uiso 1 1 calc R
C13 C 0.5751(11) 0.1935(11) 0.0867(3) 0.045(5) Uani 1 1 d .
H13A H 0.5528 0.1779 0.0715 0.054 Uiso 1 1 calc R
H13B H 0.6355 0.1721 0.0879 0.054 Uiso 1 1 calc R
C14 C 0.5743(12) 0.2918(11) 0.0894(3) 0.053(5) Uani 1 1 d .
H14A H 0.6126 0.3181 0.0778 0.063 Uiso 1 1 calc R
H14B H 0.5148 0.3137 0.0869 0.063 Uiso 1 1 calc R
C15 C 0.6036(12) 0.3173(11) 0.1122(3) 0.055(6) Uani 1 1 d .
H15A H 0.5988 0.3810 0.1138 0.066 Uiso 1 1 calc R
H15B H 0.6654 0.3014 0.1141 0.066 Uiso 1 1 calc R
C16 C 0.5498(11) 0.2731(10) 0.1308(3) 0.040(5) Uani 1 1 d .
H16A H 0.5730 0.2874 0.1461 0.049 Uiso 1 1 calc R
H16B H 0.4886 0.2924 0.1300 0.049 Uiso 1 1 calc R
C21 C 0.7650(14) -0.2154(13) 0.1957(4) 0.061(6) Uani 1 1 d U
C22 C 0.6884(14) -0.1923(14) 0.2017(3) 0.071(6) Uani 1 1 d U
H22 H 0.6809 -0.1581 0.2150 0.085 Uiso 1 1 calc R
C23 C 0.6170(14) -0.2162(12) 0.1891(4) 0.068(6) Uani 1 1 d U
H23 H 0.5604 -0.2093 0.1952 0.082 Uiso 1 1 calc R
C24 C 0.6280(18) -0.2504(15) 0.1674(5) 0.085(7) Uani 1 1 d U
C25 C 0.714(2) -0.2728(15) 0.1601(4) 0.096(9) Uani 1 1 d U
H25 H 0.7207 -0.2993 0.1456 0.115 Uiso 1 1 calc R
C26 C 0.7824(15) -0.2583(11) 0.1726(3) 0.061(6) Uani 1 1 d U
H26 H 0.8391 -0.2733 0.1677 0.073 Uiso 1 1 calc R
C27 C 0.8519(17) -0.1962(18) 0.2086(4) 0.107(9) Uani 1 1 d .
H27 H 0.9003 -0.1938 0.1972 0.128 Uiso 1 1 calc R
C28 C 0.8706(18) -0.2752(18) 0.2267(4) 0.165(14) Uani 1 1 d .
H28A H 0.8210 -0.2813 0.2370 0.141(19) Uiso 1 1 calc R
H28B H 0.9227 -0.2618 0.2356 0.141(19) Uiso 1 1 calc R
H28C H 0.8794 -0.3295 0.2184 0.141(19) Uiso 1 1 calc R
C29 C 0.8483(19) -0.1136(16) 0.2211(4) 0.152(15) Uani 1 1 d .
H29A H 0.8487 -0.0653 0.2103 0.141(19) Uiso 1 1 calc R
H29B H 0.8986 -0.1092 0.2312 0.141(19) Uiso 1 1 calc R
H29C H 0.7950 -0.1114 0.2302 0.141(19) Uiso 1 1 calc R
C30 C 0.5527(18) -0.2722(15) 0.1514(5) 0.155(13) Uani 1 1 d U
H30A H 0.5752 -0.2842 0.1361 0.141(19) Uiso 1 1 calc R
H30B H 0.5126 -0.2230 0.1508 0.141(19) Uiso 1 1 calc R
H30C H 0.5220 -0.3233 0.1572 0.141(19) Uiso 1 1 calc R
C31 C 0.6702(11) -0.0281(11) 0.1299(3) 0.039(5) Uani 1 1 d .
C32 C 0.7635(10) -0.0076(12) 0.1350(3) 0.045(5) Uani 1 1 d .
H32 H 0.7649 0.0423 0.1458 0.054 Uiso 1 1 calc R
C33 C 0.8881(11) -0.0660(11) 0.1561(4) 0.062(7) Uani 1 1 d .
H33A H 0.9132 -0.1178 0.1635 0.074 Uiso 1 1 calc R
H33B H 0.8827 -0.0198 0.1677 0.074 Uiso 1 1 calc R
C34 C 0.9485(13) -0.0354(14) 0.1369(4) 0.082(8) Uani 1 1 d .
H34A H 0.9628 -0.0851 0.1270 0.099 Uiso 1 1 calc R
H34B H 1.0032 -0.0137 0.1437 0.099 Uiso 1 1 calc R
C35 C 0.9067(13) 0.0371(15) 0.1225(4) 0.082(7) Uani 1 1 d .
H35A H 0.9048 0.0910 0.1316 0.099 Uiso 1 1 calc R
H35B H 0.9437 0.0483 0.1090 0.099 Uiso 1 1 calc R
C36 C 0.8170(11) 0.0160(10) 0.1145(3) 0.048(5) Uani 1 1 d U
H36A H 0.8186 -0.0331 0.1037 0.057 Uiso 1 1 calc R
H36B H 0.7913 0.0667 0.1067 0.057 Uiso 1 1 calc R
C41 C 0.3515(12) 0.1561(12) 0.2029(3) 0.049(5) Uani 1 1 d U
C42 C 0.3330(10) 0.1039(12) 0.1827(3) 0.053(5) Uani 1 1 d U
H42 H 0.3123 0.1311 0.1692 0.063 Uiso 1 1 calc R
C43 C 0.3448(10) 0.0189(12) 0.1831(3) 0.050(5) Uani 1 1 d U
H43 H 0.3320 -0.0163 0.1702 0.060 Uiso 1 1 calc R
C44 C 0.3792(12) -0.0190(13) 0.2046(3) 0.058(5) Uani 1 1 d U
C45 C 0.3957(11) 0.0390(14) 0.2235(3) 0.061(5) Uani 1 1 d U
H45 H 0.4155 0.0152 0.2375 0.073 Uiso 1 1 calc R
C46 C 0.3846(12) 0.1214(13) 0.2222(3) 0.056(5) Uani 1 1 d U
H46 H 0.3996 0.1577 0.2346 0.068 Uiso 1 1 calc R
C47 C 0.3350(12) 0.2547(13) 0.2020(4) 0.061(6) Uani 1 1 d .
H133 H 0.3759 0.2848 0.2125 0.073 Uiso 1 1 calc R
C48 C 0.2396(14) 0.2747(12) 0.2093(3) 0.084(8) Uani 1 1 d .
H48A H 0.2032 0.2800 0.1956 0.141(19) Uiso 1 1 calc R
H48B H 0.2380 0.3291 0.2178 0.141(19) Uiso 1 1 calc R
H48C H 0.2178 0.2275 0.2188 0.141(19) Uiso 1 1 calc R
C49 C 0.3440(16) 0.2937(14) 0.1776(3) 0.099(9) Uani 1 1 d .
H49A H 0.2974 0.2714 0.1678 0.141(19) Uiso 1 1 calc R
H49B H 0.4002 0.2771 0.1711 0.141(19) Uiso 1 1 calc R
H49C H 0.3401 0.3570 0.1784 0.141(19) Uiso 1 1 calc R
C50 C 0.4020(14) -0.1134(11) 0.2033(4) 0.100(9) Uani 1 1 d U
H50A H 0.3527 -0.1481 0.2086 0.141(19) Uiso 1 1 calc R
H50B H 0.4523 -0.1249 0.2130 0.141(19) Uiso 1 1 calc R
H50C H 0.4158 -0.1287 0.1875 0.141(19) Uiso 1 1 calc R
C51 C 0.6404(12) 0.0213(11) 0.1876(3) 0.039(5) Uani 1 1 d U
C52 C 0.6546(11) 0.1154(10) 0.1959(3) 0.044(5) Uani 1 1 d .
H52 H 0.6564 0.1514 0.1817 0.053 Uiso 1 1 calc R
C53 C 0.5752(11) 0.2386(11) 0.2130(3) 0.051(6) Uani 1 1 d .
H53A H 0.5726 0.2716 0.1985 0.061 Uiso 1 1 calc R
H53B H 0.5243 0.2548 0.2223 0.061 Uiso 1 1 calc R
C54 C 0.6540(13) 0.2598(11) 0.2251(3) 0.057(6) Uani 1 1 d U
H54A H 0.6521 0.2311 0.2402 0.069 Uiso 1 1 calc R
H54B H 0.6548 0.3231 0.2278 0.069 Uiso 1 1 calc R
C55 C 0.7409(12) 0.2341(11) 0.2131(3) 0.057(6) Uani 1 1 d .
H55A H 0.7906 0.2481 0.2231 0.068 Uiso 1 1 calc R
H55B H 0.7476 0.2668 0.1987 0.068 Uiso 1 1 calc R
C56 C 0.7387(11) 0.1339(11) 0.2081(3) 0.051(6) Uani 1 1 d .
H56A H 0.7885 0.1171 0.1984 0.062 Uiso 1 1 calc R
H56B H 0.7416 0.1006 0.2225 0.062 Uiso 1 1 calc R
B1 B 0.2987(8) 0.2373(8) 0.1002(2) 0.055(7) Uani 1 1 d D
F1 F 0.3314(7) 0.2081(7) 0.12027(17) 0.090(4) Uani 1 1 d D
F2 F 0.2408(7) 0.1794(7) 0.09174(19) 0.093(4) Uani 1 1 d D
F3 F 0.3654(7) 0.2478(9) 0.0856(2) 0.114(5) Uani 1 1 d D
F4 F 0.2588(7) 0.3145(6) 0.1031(2) 0.122(6) Uani 1 1 d D
B2 B 0.2965(9) 0.7446(9) 0.1505(2) 0.089(10) Uani 1 1 d DU
F5 F 0.3177(10) 0.7070(9) 0.1706(2) 0.159(7) Uani 1 1 d D
F6 F 0.2996(10) 0.8312(7) 0.1539(2) 0.145(6) Uani 1 1 d D
F7 F 0.2140(8) 0.7219(11) 0.1453(2) 0.191(9) Uani 1 1 d D
F8 F 0.3518(8) 0.7253(7) 0.1332(2) 0.105(5) Uani 1 1 d D
B3 B 0.5996(10) 0.9875(11) 0.2570(3) 0.180 Uiso 1 1 d D
F9 F 0.6496(10) 0.9718(11) 0.2383(2) 0.178(7) Uiso 1 1 d D
F10 F 0.5316(10) 0.9308(11) 0.2560(3) 0.228(9) Uiso 1 1 d D
F11 F 0.5686(10) 1.0701(9) 0.2554(3) 0.171(7) Uiso 1 1 d D
F12 F 0.6467(9) 0.9720(9) 0.2763(2) 0.131(5) Uiso 1 1 d D
O100 O 0.055(2) 1.007(2) 0.1998(5) 0.169(17) Uiso 0.50 1 d PD
C101 C -0.013(2) 1.1172(19) 0.2191(5) 0.043(9) Uiso 0.50 1 d PD
C102 C 0.056(2) 1.051(2) 0.2200(6) 0.085(15) Uiso 0.50 1 d PD
C103 C 0.119(3) 0.946(3) 0.2001(7) 0.15(3) Uiso 0.50 1 d PD
C104 C 0.108(3) 0.893(3) 0.1794(8) 0.13(2) Uiso 0.50 1 d PD
O200 O 0.6099(18) 0.502(3) 0.2084(5) 0.168(17) Uiso 0.50 1 d PD
C201 C 0.474(3) 0.543(3) 0.1983(9) 0.14(2) Uiso 0.50 1 d PD
C202 C 0.558(2) 0.512(3) 0.1897(6) 0.090(15) Uiso 0.50 1 d PD
C203 C 0.695(2) 0.510(4) 0.2023(5) 0.15(2) Uiso 0.50 1 d PD
C204 C 0.747(2) 0.516(2) 0.2231(6) 0.055(11) Uiso 0.50 1 d PD

loop_
_atom_site_aniso_label
_atom_site_aniso_U_11
_atom_site_aniso_U_22
_atom_site_aniso_U_33
_atom_site_aniso_U_23
_atom_site_aniso_U_13
_atom_site_aniso_U_12
Os1 0.0424(4) 0.0334(4) 0.0432(4) -0.0015(4) -0.0046(4) -0.0032(4)
Os2 0.0409(5) 0.0269(4) 0.0488(5) 0.0030(4) 0.0024(4) 0.0037(4)
Os3 0.0372(5) 0.0391(5) 0.0418(5) -0.0037(4) 0.0038(4) 0.0010(4)
N1 0.027(8) 0.024(7) 0.047(9) -0.004(7) 0.005(8) -0.003(6)
N21 0.014(8) 0.039(9) 0.057(11) -0.021(8) -0.001(7) 0.007(7)
N41 0.036(9) 0.030(9) 0.066(11) -0.002(8) -0.006(8) 0.011(7)
O1 0.040(8) 0.027(6) 0.061(8) 0.009(6) -0.006(6) -0.016(5)
O2 0.048(8) 0.038(7) 0.038(8) -0.016(6) 0.002(7) 0.007(6)
O21 0.041(8) 0.038(7) 0.053(8) -0.013(7) 0.018(7) -0.006(6)
O22 0.049(8) 0.045(8) 0.030(7) 0.026(6) 0.012(6) 0.012(6)
O41 0.034(7) 0.019(6) 0.064(8) 0.006(6) 0.002(6) 0.008(5)
O42 0.028(7) 0.043(8) 0.055(9) -0.016(6) -0.001(6) -0.001(6)
C1 0.067(13) 0.057(13) 0.050(12) -0.024(9) 0.013(10) 0.002(9)
C2 0.066(12) 0.021(9) 0.041(10) -0.020(7) -0.017(9) 0.004(8)
C3 0.077(14) 0.035(11) 0.060(14) -0.001(9) 0.003(10) -0.013(9)
C4 0.048(11) 0.034(11) 0.050(12) -0.017(8) 0.004(9) -0.002(8)
C5 0.049(10) 0.048(12) 0.050(12) -0.006(8) -0.015(8) -0.007(9)
C6 0.090(15) 0.021(10) 0.088(14) 0.013(9) 0.039(11) 0.003(9)
C7 0.075(17) 0.071(15) 0.061(16) -0.030(12) -0.014(12) 0.004(11)
C8 0.14(3) 0.19(3) 0.09(2) -0.07(2) 0.027(18) -0.01(2)
C9 0.062(15) 0.072(15) 0.091(18) -0.013(14) 0.004(13) 0.010(11)
C10 0.048(13) 0.059(14) 0.103(18) -0.002(13) -0.008(12) 0.013(12)
C11 0.016(9) 0.049(10) 0.050(11) -0.010(10) 0.004(9) 0.008(8)
C12 0.051(13) 0.027(11) 0.042(13) 0.004(9) -0.002(10) 0.005(9)
C13 0.043(12) 0.041(12) 0.052(13) 0.002(10) -0.006(10) 0.000(9)
C14 0.055(13) 0.051(13) 0.052(15) 0.021(11) 0.014(11) -0.009(11)
C15 0.069(15) 0.037(12) 0.059(16) 0.002(11) -0.003(12) -0.009(11)
C16 0.045(12) 0.030(11) 0.047(13) -0.004(9) 0.002(10) 0.001(9)
C21 0.071(12) 0.056(14) 0.057(13) -0.005(11) -0.016(11) 0.008(12)
C22 0.074(13) 0.079(17) 0.059(14) -0.012(12) 0.031(11) -0.002(13)
C23 0.058(11) 0.047(14) 0.100(17) 0.045(13) 0.024(11) -0.013(11)
C24 0.106(15) 0.058(17) 0.092(16) 0.030(13) -0.024(15) -0.058(14)
C25 0.16(2) 0.079(18) 0.049(15) -0.019(13) -0.008(13) 0.00(2)
C26 0.095(14) 0.032(12) 0.055(13) 0.012(10) 0.030(11) 0.014(12)
C27 0.11(2) 0.11(2) 0.10(2) 0.05(2) -0.015(19) 0.00(2)
C28 0.19(3) 0.19(3) 0.12(3) 0.10(2) -0.01(2) 0.04(3)
C29 0.23(4) 0.08(2) 0.14(3) -0.02(2) -0.13(3) 0.02(2)
C30 0.18(3) 0.078(18) 0.20(3) 0.079(19) -0.09(2) -0.064(19)
C31 0.032(11) 0.020(11) 0.064(15) -0.004(10) 0.004(10) -0.005(9)
C32 0.031(11) 0.050(13) 0.054(14) 0.021(11) 0.002(9) -0.006(10)
C33 0.032(12) 0.038(13) 0.12(2) 0.009(12) 0.011(12) 0.014(9)
C34 0.051(15) 0.060(15) 0.14(2) 0.026(15) 0.019(15) -0.010(12)
C35 0.050(15) 0.10(2) 0.10(2) 0.014(16) 0.026(14) -0.009(14)
C36 0.056(13) 0.018(10) 0.069(14) 0.012(9) 0.002(11) -0.009(9)
C41 0.043(12) 0.035(11) 0.069(12) -0.007(8) 0.019(10) 0.005(9)
C42 0.015(10) 0.059(10) 0.085(13) 0.004(9) -0.025(10) 0.004(9)
C43 0.016(9) 0.048(10) 0.086(12) -0.016(10) -0.007(9) 0.001(9)
C44 0.053(13) 0.058(10) 0.065(11) 0.017(8) 0.046(10) 0.015(10)
C45 0.056(13) 0.084(12) 0.044(10) 0.011(9) 0.028(9) 0.028(12)
C46 0.054(14) 0.063(11) 0.052(11) 0.008(10) 0.015(10) 0.004(11)
C47 0.037(13) 0.065(15) 0.080(17) 0.026(12) 0.011(11) -0.001(11)
C48 0.11(2) 0.050(15) 0.090(18) 0.022(13) 0.013(15) 0.037(14)
C49 0.17(3) 0.081(18) 0.045(16) 0.004(14) 0.008(16) 0.030(18)
C50 0.098(18) 0.031(10) 0.17(2) 0.031(14) 0.030(17) -0.024(11)
C51 0.045(10) 0.027(10) 0.046(11) -0.003(8) -0.007(9) 0.004(9)
C52 0.037(12) 0.027(11) 0.069(14) 0.002(10) -0.010(11) 0.000(8)
C53 0.048(13) 0.061(14) 0.044(13) -0.013(11) -0.004(11) 0.009(11)
C54 0.097(14) 0.019(9) 0.056(12) 0.001(9) -0.005(11) -0.008(10)
C55 0.067(15) 0.037(13) 0.066(14) -0.016(11) -0.018(12) -0.014(10)
C56 0.062(14) 0.047(13) 0.046(13) -0.009(10) -0.008(10) -0.016(11)
B1 0.08(2) 0.050(16) 0.038(16) 0.008(13) -0.032(15) -0.021(15)
F1 0.078(9) 0.093(10) 0.098(10) -0.005(8) -0.028(8) -0.004(7)
F2 0.078(9) 0.106(11) 0.095(10) -0.012(8) -0.032(8) -0.016(8)
F3 0.051(8) 0.194(16) 0.098(11) -0.003(10) 0.014(8) 0.010(9)
F4 0.098(11) 0.048(8) 0.221(17) -0.015(10) -0.043(11) 0.032(7)
B2 0.097(17) 0.103(18) 0.066(16) 0.035(15) -0.024(15) -0.004(15)
F5 0.24(2) 0.108(13) 0.126(14) 0.011(11) -0.027(14) -0.044(13)
F6 0.249(19) 0.045(9) 0.140(14) -0.014(9) 0.015(12) -0.022(10)
F7 0.117(13) 0.31(2) 0.140(15) 0.042(15) -0.039(12) -0.137(15)
F8 0.117(12) 0.072(10) 0.126(12) -0.006(9) 0.023(10) -0.008(8)

loop_
_atom_type_symbol
_atom_type_description
_atom_type_scat_dispersion_real
_atom_type_scat_dispersion_imag
_atom_type_scat_source
C C 0.0033 0.0016 'International Tables Vol C Tables 4.2.6.8 and 6.1.1.4'
H H 0.0000 0.0000 'International Tables Vol C Tables 4.2.6.8 and 6.1.1.4'
B B 0.0013 0.0007 'International Tables Vol C Tables 4.2.6.8 and 6.1.1.4'
N N 0.0061 0.0033 'International Tables Vol C Tables 4.2.6.8 and 6.1.1.4'
O O 0.0106 0.0060 'International Tables Vol C Tables 4.2.6.8 and 6.1.1.4'
F F 0.0171 0.0103 'International Tables Vol C Tables 4.2.6.8 and 6.1.1.4'
Os Os -1.2165 7.6030 'International Tables Vol C Tables 4.2.6.8 and 6.1.1.4'

loop_
_geom_angle_atom_site_label_1
_geom_angle_atom_site_label_2
_geom_angle_atom_site_label_3
_geom_angle
O22 Os1 C2 94.7(6)
O22 Os1 O1 83.8(4)
C2 Os1 O1 120.3(5)
O22 Os1 C6 116.4(6)
C2 Os1 C6 69.7(6)
O1 Os1 C6 157.8(5)
O22 Os1 C5 154.6(6)
C2 Os1 C5 80.8(7)
O1 Os1 C5 120.1(6)
C6 Os1 C5 38.6(6)
O22 Os1 N1 82.3(4)
C2 Os1 N1 163.2(6)
O1 Os1 N1 76.0(4)
C6 Os1 N1 96.7(6)
C5 Os1 N1 94.8(6)
O22 Os1 C1 91.2(6)
C2 Os1 C1 38.6(6)
O1 Os1 C1 158.1(6)
C6 Os1 C1 39.1(6)
C5 Os1 C1 69.6(7)
N1 Os1 C1 124.6(7)
O22 Os1 C4 160.7(6)
C2 Os1 C4 70.1(7)
O1 Os1 C4 93.4(5)
C6 Os1 C4 70.5(7)
C5 Os1 C4 37.7(6)
N1 Os1 C4 115.7(5)
C1 Os1 C4 84.2(7)
O22 Os1 C3 121.7(6)
C2 Os1 C3 39.2(6)
O1 Os1 C3 93.0(6)
C6 Os1 C3 84.1(7)
C5 Os1 C3 69.0(7)
N1 Os1 C3 152.8(6)
C1 Os1 C3 71.4(7)
C4 Os1 C3 39.2(6)
O42 Os2 C24 139.1(9)
O42 Os2 C25 171.6(7)
C24 Os2 C25 40.4(9)
O42 Os2 O21 83.7(4)
C24 Os2 O21 89.6(7)
C25 Os2 O21 104.4(7)
O42 Os2 C22 89.4(7)
C24 Os2 C22 70.0(9)
C25 Os2 C22 83.0(8)
O21 Os2 C22 139.1(7)
O42 Os2 N21 81.5(4)
C24 Os2 N21 135.7(9)
C25 Os2 N21 102.4(8)
O21 Os2 N21 76.3(4)
C22 Os2 N21 142.3(7)
O42 Os2 C21 102.0(6)
C24 Os2 C21 81.4(9)
C25 Os2 C21 69.6(8)
O21 Os2 C21 170.8(7)
C22 Os2 C21 35.2(7)
N21 Os2 C21 111.4(7)
O42 Os2 C26 137.3(7)
C24 Os2 C26 69.7(9)
C25 Os2 C26 36.2(8)
O21 Os2 C26 135.6(6)
C22 Os2 C26 70.9(7)
N21 Os2 C26 91.4(6)
C21 Os2 C26 42.0(7)
O42 Os2 C23 106.0(7)
C24 Os2 C23 38.2(8)
C25 Os2 C23 69.9(9)
O21 Os2 C23 106.4(7)
C22 Os2 C23 37.7(7)
N21 Os2 C23 172.2(7)
C21 Os2 C23 65.3(8)
C26 Os2 C23 81.5(8)
O2 Os3 N41 80.4(5)
O2 Os3 C41 104.7(6)
N41 Os3 C41 109.8(7)
O2 Os3 C42 91.5(6)
N41 Os3 C42 145.9(6)
C41 Os3 C42 40.3(7)
O2 Os3 C46 135.3(6)
N41 Os3 C46 92.0(7)
C41 Os3 C46 37.1(6)
C42 Os3 C46 70.7(7)
O2 Os3 O41 82.9(4)
N41 Os3 O41 75.8(5)
C41 Os3 O41 171.0(6)
C42 Os3 O41 136.4(6)
C46 Os3 O41 138.0(6)
O2 Os3 C44 143.3(6)
N41 Os3 C44 133.2(7)
C41 Os3 C44 79.9(7)
C42 Os3 C44 68.3(7)
C46 Os3 C44 68.1(7)
O41 Os3 C44 91.1(6)
O2 Os3 C45 169.4(6)
N41 Os3 C45 101.8(7)
C41 Os3 C45 64.7(7)
C42 Os3 C45 80.8(7)
C46 Os3 C45 34.9(6)
O41 Os3 C45 107.7(6)
C44 Os3 C45 39.4(7)
O2 Os3 C43 106.5(6)
N41 Os3 C43 173.0(7)
C41 Os3 C43 68.7(7)
C42 Os3 C43 35.9(6)
C46 Os3 C43 82.9(7)
O41 Os3 C43 104.9(5)
C44 Os3 C43 40.3(7)
C45 Os3 C43 71.3(7)
C12 N1 C13 105.6(12)
C12 N1 Os1 110.1(9)
C13 N1 Os1 120.6(10)
C12 N1 H1N 106.6
C13 N1 H1N 106.6
Os1 N1 H1N 106.6
C33 N21 C32 110.5(13)
C33 N21 Os2 120.1(12)
C32 N21 Os2 108.7(9)
C33 N21 H21N 105.5
C32 N21 H21N 105.5
Os2 N21 H21N 105.5
C52 N41 C53 109.9(12)
C52 N41 Os3 112.1(10)
C53 N41 Os3 120.6(10)
C52 N41 H41N 104.1
C53 N41 H41N 104.1
Os3 N41 H41N 104.1
C11 O1 Os1 116.2(11)
C11 O2 Os3 128.7(12)
C31 O21 Os2 119.2(11)
C31 O22 Os1 127.3(11)
C51 O41 Os3 117.8(11)
C51 O42 Os2 124.7(11)
C2 C1 C6 116.3(17)
C2 C1 C7 120(2)
C6 C1 C7 123.2(19)
C2 C1 Os1 69.0(9)
C6 C1 Os1 68.9(10)
C7 C1 Os1 130.5(14)
C1 C2 C3 125.1(17)
C1 C2 Os1 72.4(10)
C3 C2 Os1 72.8(9)
C1 C2 H2 117.5
C3 C2 H2 117.5
Os1 C2 H2 130.4
C2 C3 C4 116.6(17)
C2 C3 Os1 68.0(9)
C4 C3 Os1 70.4(10)
C2 C3 H3 121.7
C4 C3 H3 121.7
Os1 C3 H3 132.4
C5 C4 C3 117.4(17)
C5 C4 C10 127.0(17)
C3 C4 C10 115.4(17)
C5 C4 Os1 69.0(10)
C3 C4 Os1 70.4(10)
C10 C4 Os1 127.5(12)
C4 C5 C6 125.2(18)
C4 C5 Os1 73.3(10)
C6 C5 Os1 70.4(11)
C4 C5 H5 117.4
C6 C5 H5 117.4
Os1 C5 H5 132.7
C5 C6 C1 119.4(17)
C5 C6 Os1 71.0(10)
C1 C6 Os1 72.1(11)
C5 C6 H6 120.3
C1 C6 H6 120.3
Os1 C6 H6 128.8
C1 C7 C9 115.9(18)
C1 C7 C8 110.1(17)
C9 C7 C8 104.8(19)
C1 C7 H7 108.6
C9 C7 H7 108.6
C8 C7 H7 108.6
C7 C8 H8A 109.5
C7 C8 H8B 109.5
H8A C8 H8B 109.5
C7 C8 H8C 109.5
H8A C8 H8C 109.5
H8B C8 H8C 109.5
C7 C9 H9A 109.5
C7 C9 H9B 109.5
H9A C9 H9B 109.5
C7 C9 H9C 109.5
H9A C9 H9C 109.5
H9B C9 H9C 109.5
C4 C10 H10A 109.5
C4 C10 H10B 109.5
H10A C10 H10B 109.5
C4 C10 H10C 109.5
H10A C10 H10C 109.5
H10B C10 H10C 109.5
O2 C11 O1 122.1(17)
O2 C11 C12 119.0(16)
O1 C11 C12 118.6(16)
C16 C12 N1 115.3(14)
C16 C12 C11 114.2(15)
N1 C12 C11 105.4(13)
C16 C12 H12 107.1
N1 C12 H12 107.1
C11 C12 H12 107.1
N1 C13 C14 111.0(14)
N1 C13 H13A 109.4
C14 C13 H13A 109.4
N1 C13 H13B 109.4
C14 C13 H13B 109.4
H13A C13 H13B 108.0
C15 C14 C13 111.1(15)
C15 C14 H14A 109.4
C13 C14 H14A 109.4
C15 C14 H14B 109.4
C13 C14 H14B 109.4
H14A C14 H14B 108.0
C14 C15 C16 111.3(15)
C14 C15 H15A 109.4
C16 C15 H15A 109.4
C14 C15 H15B 109.4
C16 C15 H15B 109.4
H15A C15 H15B 108.0
C12 C16 C15 106.3(14)
C12 C16 H16A 110.5
C15 C16 H16A 110.5
C12 C16 H16B 110.5
C15 C16 H16B 110.5
H16A C16 H16B 108.7
C22 C21 C26 122(2)
C22 C21 C27 127(2)
C26 C21 C27 111(2)
C22 C21 Os2 70.9(13)
C26 C21 Os2 69.1(10)
C27 C21 Os2 127.9(15)
C21 C22 C23 121(2)
C21 C22 Os2 73.8(13)
C23 C22 Os2 73.4(12)
C21 C22 H22 119.5
C23 C22 H22 119.5
Os2 C22 H22 124.9
C22 C23 C24 120(2)
C22 C23 Os2 68.9(12)
C24 C23 Os2 67.2(12)
C22 C23 H23 120.1
C24 C23 H23 120.1
Os2 C23 H23 138.1
C23 C24 C25 119(2)
C23 C24 C30 123(3)
C25 C24 C30 118(3)
C23 C24 Os2 74.5(12)
C25 C24 Os2 70.1(13)
C30 C24 Os2 130.4(16)
C26 C25 C24 123(2)
C26 C25 Os2 74.7(14)
C24 C25 Os2 69.5(13)
C26 C25 H25 118.7
C24 C25 H25 118.7
Os2 C25 H25 129.8
C25 C26 C21 115(2)
C25 C26 Os2 69.1(14)
C21 C26 Os2 68.9(10)
C25 C26 H26 122.4
C21 C26 H26 122.4
Os2 C26 H26 132.0
C29 C27 C21 112(2)
C29 C27 C28 109(2)
C21 C27 C28 109(2)
C29 C27 H27 109.1
C21 C27 H27 109.1
C28 C27 H27 109.1
C27 C28 H28A 109.5
C27 C28 H28B 109.5
H28A C28 H28B 109.5
C27 C28 H28C 109.5
H28A C28 H28C 109.5
H28B C28 H28C 109.5
C27 C29 H29A 109.5
C27 C29 H29B 109.5
H29A C29 H29B 109.5
C27 C29 H29C 109.5
H29A C29 H29C 109.5
H29B C29 H29C 109.5
C24 C30 H30A 109.5
C24 C30 H30B 109.5
H30A C30 H30B 109.5
C24 C30 H30C 109.5
H30A C30 H30C 109.5
H30B C30 H30C 109.5
O22 C31 O21 127.1(16)
O22 C31 C32 116.7(16)
O21 C31 C32 116.0(16)
C36 C32 C31 114.7(15)
C36 C32 N21 110.1(14)
C31 C32 N21 107.8(14)
C36 C32 H32 108.0
C31 C32 H32 108.0
N21 C32 H32 108.0
N21 C33 C34 110.6(17)
N21 C33 H33A 109.5
C34 C33 H33A 109.5
N21 C33 H33B 109.5
C34 C33 H33B 109.5
H33A C33 H33B 108.1
C33 C34 C35 111.8(16)
C33 C34 H34A 109.3
C35 C34 H34A 109.3
C33 C34 H34B 109.3
C35 C34 H34B 109.3
H34A C34 H34B 107.9
C36 C35 C34 113.5(17)
C36 C35 H35A 108.9
C34 C35 H35A 108.9
C36 C35 H35B 108.9
C34 C35 H35B 108.9
H35A C35 H35B 107.7
C35 C36 C32 108.2(15)
C35 C36 H36A 110.1
C32 C36 H36A 110.1
C35 C36 H36B 110.1
C32 C36 H36B 110.1
H36A C36 H36B 108.4
C46 C41 C42 122.3(18)
C46 C41 C47 118.8(19)
C42 C41 C47 118.9(18)
C46 C41 Os3 72.4(11)
C42 C41 Os3 70.4(9)
C47 C41 Os3 129.9(13)
C43 C42 C41 120.3(18)
C43 C42 Os3 74.0(10)
C41 C42 Os3 69.3(9)
C43 C42 H42 119.8
C41 C42 H42 119.8
Os3 C42 H42 129.2
C42 C43 C44 116.9(18)
C42 C43 Os3 70.1(10)
C44 C43 Os3 68.9(10)
C42 C43 H43 121.6
C44 C43 H43 121.6
Os3 C43 H43 132.0
C45 C44 C43 118.0(18)
C45 C44 C50 127(2)
C43 C44 C50 114.9(19)
C45 C44 Os3 70.3(11)
C43 C44 Os3 70.7(10)
C50 C44 Os3 124.5(12)
C46 C45 C44 123(2)
C46 C45 Os3 71.9(12)
C44 C45 Os3 70.3(10)
C46 C45 H45 118.7
C44 C45 H45 118.7
Os3 C45 H45 132.4
C45 C46 C41 120(2)
C45 C46 Os3 73.2(12)
C41 C46 Os3 70.5(11)
C45 C46 H46 120.2
C41 C46 H46 120.2
Os3 C46 H46 128.4
C41 C47 C49 113.4(17)
C41 C47 C48 109.9(15)
C49 C47 C48 105.0(16)
C41 C47 H133 109.5
C49 C47 H133 109.5
C48 C47 H133 109.5
C47 C48 H48A 109.5
C47 C48 H48B 109.5
H48A C48 H48B 109.5
C47 C48 H48C 109.5
H48A C48 H48C 109.5
H48B C48 H48C 109.5
C47 C49 H49A 109.5
C47 C49 H49B 109.5
H49A C49 H49B 109.5
C47 C49 H49C 109.5
H49A C49 H49C 109.5
H49B C49 H49C 109.5
C44 C50 H50A 109.5
C44 C50 H50B 109.5
H50A C50 H50B 109.5
C44 C50 H50C 109.5
H50A C50 H50C 109.5
H50B C50 H50C 109.5
O41 C51 O42 126.4(16)
O41 C51 C52 117.5(16)
O42 C51 C52 116.0(16)
N41 C52 C56 116.3(15)
N41 C52 C51 106.6(13)
C56 C52 C51 116.6(15)
N41 C52 H52 105.4
C56 C52 H52 105.4
C51 C52 H52 105.4
C54 C53 N41 109.5(14)
C54 C53 H53A 109.8
N41 C53 H53A 109.8
C54 C53 H53B 109.8
N41 C53 H53B 109.8
H53A C53 H53B 108.2
C53 C54 C55 116.3(16)
C53 C54 H54A 108.2
C55 C54 H54A 108.2
C53 C54 H54B 108.2
C55 C54 H54B 108.2
H54A C54 H54B 107.4
C54 C55 C56 108.4(14)
C54 C55 H55A 110.0
C56 C55 H55A 110.0
C54 C55 H55B 110.0
C56 C55 H55B 110.0
H55A C55 H55B 108.4
C52 C56 C55 107.0(15)
C52 C56 H56A 110.3
C55 C56 H56A 110.3
C52 C56 H56B 110.3
C55 C56 H56B 110.3
H56A C56 H56B 108.6
F3 B1 F4 108.7(10)
F3 B1 F2 110.4(10)
F4 B1 F2 109.1(10)
F3 B1 F1 107.9(10)
F4 B1 F1 110.7(10)
F2 B1 F1 110.1(10)
F6 B2 F7 108.8(12)
F6 B2 F5 106.5(11)
F7 B2 F5 108.3(11)
F6 B2 F8 107.8(11)
F7 B2 F8 111.3(11)
F5 B2 F8 114.0(12)
F11 B3 F9 108.1(12)
F11 B3 F10 109.0(12)
F9 B3 F10 106.7(13)
F11 B3 F12 114.0(15)
F9 B3 F12 109.5(12)
F10 B3 F12 109.3(12)
C102 O100 C103 109.2(8)
O100 C102 C101 108.0(18)
O100 C103 C104 106.9(19)
C203 O200 C202 109.9(11)
O200 C202 C201 106(2)
O200 C203 C204 109(2)

loop_
_geom_bond_atom_site_label_1
_geom_bond_atom_site_label_2
_geom_bond_distance
Os1 O22 2.108(11)
Os1 C2 2.110(14)
Os1 O1 2.110(11)
Os1 C6 2.112(19)
Os1 C5 2.121(16)
Os1 N1 2.151(11)
Os1 C1 2.154(17)
Os1 C4 2.175(17)
Os1 C3 2.174(16)
Os2 O42 2.058(11)
Os2 C24 2.07(2)
Os2 C25 2.07(2)
Os2 O21 2.094(12)
Os2 C22 2.10(2)
Os2 N21 2.129(13)
Os2 C21 2.14(2)
Os2 C26 2.140(18)
Os2 C23 2.159(18)
Os3 O2 2.090(11)
Os3 N41 2.095(13)
Os3 C41 2.111(16)
Os3 C42 2.126(15)
Os3 C46 2.135(18)
Os3 O41 2.142(9)
Os3 C44 2.149(18)
Os3 C45 2.150(17)
Os3 C43 2.174(16)
N1 C12 1.468(19)
N1 C13 1.504(18)
N1 H1N 0.9300
N21 C33 1.449(19)
N21 C32 1.540(19)
N21 H21N 0.9300
N41 C52 1.501(19)
N41 C53 1.521(19)
N41 H41N 0.9300
O1 C11 1.269(17)
O2 C11 1.224(18)
O21 C31 1.281(19)
O22 C31 1.232(18)
O41 C51 1.237(18)
O42 C51 1.244(18)
C1 C2 1.41(2)
C1 C6 1.43(2)
C1 C7 1.44(2)
C2 C3 1.44(2)
C2 H2 0.9500
C3 C4 1.46(2)
C3 H3 0.9500
C4 C5 1.39(2)
C4 C10 1.57(2)
C5 C6 1.40(2)
C5 H5 0.9500
C6 H6 0.9500
C7 C9 1.52(2)
C7 C8 1.59(2)
C7 H7 1.0000
C8 H8A 0.9800
C8 H8B 0.9800
C8 H8C 0.9800
C9 H9A 0.9800
C9 H9B 0.9800
C9 H9C 0.9800
C10 H10A 0.9800
C10 H10B 0.9800
C10 H10C 0.9800
C11 C12 1.56(2)
C12 C16 1.46(2)
C12 H12 1.0000
C13 C14 1.52(2)
C13 H13A 0.9900
C13 H13B 0.9900
C14 C15 1.47(2)
C14 H14A 0.9900
C14 H14B 0.9900
C15 C16 1.53(2)
C15 H15A 0.9900
C15 H15B 0.9900
C16 H16A 0.9900
C16 H16B 0.9900
C21 C22 1.28(2)
C21 C26 1.53(2)
C21 C27 1.57(3)
C22 C23 1.38(3)
C22 H22 0.9500
C23 C24 1.39(3)
C23 H23 0.9500
C24 C25 1.43(3)
C24 C30 1.53(3)
C25 C26 1.31(3)
C25 H25 0.9500
C26 H26 0.9500
C27 C29 1.47(3)
C27 C28 1.65(3)
C27 H27 1.0000
C28 H28A 0.9800
C28 H28B 0.9800
C28 H28C 0.9800
C29 H29A 0.9800
C29 H29B 0.9800
C29 H29C 0.9800
C30 H30A 0.9800
C30 H30B 0.9800
C30 H30C 0.9800
C31 C32 1.50(2)
C32 C36 1.50(2)
C32 H32 1.0000
C33 C34 1.53(2)
C33 H33A 0.9900
C33 H33B 0.9900
C34 C35 1.54(2)
C34 H34A 0.9900
C34 H34B 0.9900
C35 C36 1.50(2)
C35 H35A 0.9900
C35 H35B 0.9900
C36 H36A 0.9900
C36 H36B 0.9900
C41 C46 1.35(2)
C41 C42 1.46(2)
C41 C47 1.54(2)
C42 C43 1.33(2)
C42 H42 0.9500
C43 C44 1.49(2)
C43 H43 0.9500
C44 C45 1.45(3)
C44 C50 1.50(2)
C45 C46 1.29(2)
C45 H45 0.9500
C46 H46 0.9500
C47 C49 1.56(2)
C47 C48 1.56(2)
C47 H133 1.0000
C48 H48A 0.9800
C48 H48B 0.9800
C48 H48C 0.9800
C49 H49A 0.9800
C49 H49B 0.9800
C49 H49C 0.9800
C50 H50A 0.9800
C50 H50B 0.9800
C50 H50C 0.9800
C51 C52 1.55(2)
C52 C56 1.51(2)
C52 H52 1.0000
C53 C54 1.45(2)
C53 H53A 0.9900
C53 H53B 0.9900
C54 C55 1.56(2)
C54 H54A 0.9900
C54 H54B 0.9900
C55 C56 1.58(2)
C55 H55A 0.9900
C55 H55B 0.9900
C56 H56A 0.9900
C56 H56B 0.9900
B1 F3 1.350(9)
B1 F4 1.351(9)
B1 F2 1.357(9)
B1 F1 1.358(9)
B2 F6 1.352(9)
B2 F7 1.356(9)
B2 F5 1.356(9)
B2 F8 1.360(9)
B3 F11 1.363(9)
B3 F9 1.364(10)
B3 F10 1.367(9)
B3 F12 1.369(9)
O100 C102 1.36(2)
O100 C103 1.36(3)
C101 C102 1.47(2)
C103 C104 1.47(2)
O200 C203 1.36(3)
O200 C202 1.36(3)
C201 C202 1.48(3)
C203 C204 1.47(3)
